data_2203239
loop_
_publ_author_name
'Tateishi, Kenji'
'Suda, Katsumi'
'du Boulay, Douglas'
'Ishizawa, Nobuo'
'Oishi, Shuji'

_publ_section_title
;
LiMn~2~O~4~: a spinel-related low-temperature modification
;
_journal_issue 2
_journal_name_full 'Acta Crystallographica, Section E'
_journal_page_first i18
_journal_page_last i21
_journal_paper_doi 10.1107/S160053680400025X
_journal_volume 60
_journal_year 2004
_chemical_formula_iupac 'Li1 Mn2 O4'
_chemical_formula_moiety 'Li1 Mn2 O4'
_chemical_formula_structural 'Li Mn2 O4'
_chemical_formula_sum 'Li Mn2 O4'
_chemical_formula_weight 180.82
_space_group_IT_number 70
_symmetry_cell_setting orthorhombic
_symmetry_space_group_name_Hall '-F 2uv 2vw'
_symmetry_space_group_name_H-M 'F d d d :2'
_cell_angle_alpha 90.000
_cell_angle_beta 90.000
_cell_angle_gamma 90.000
_cell_formula_units_Z 72
_cell_length_a 24.7550(9)
_cell_length_b 24.8832(9)
_cell_length_c 8.2003(3)
_cell_measurement_reflns_used 24
_cell_measurement_temperature 297
_cell_measurement_theta_max 86.06
_cell_measurement_theta_min 85.47
_cell_volume 5051.3(3)
_computing_cell_refinement 'Xtal3.7 (Hall et al., 2000)'
_computing_data_collection 'Diff14A Software (Vaalsta & Hester, 1997)'
_computing_data_reduction Xtal3.7
_computing_molecular_graphics 'ATOMS (Dowty, 2000)'
_computing_publication_material Xtal3.7
_computing_structure_refinement Xtal3.7
_computing_structure_solution 'SHELXS97 (Sheldrick, 1997)'
_database_code_amcsd 0010421
_diffrn_ambient_temperature 297
_diffrn_measured_fraction_theta_full 1.00
_diffrn_measured_fraction_theta_max 1.00
_diffrn_measurement_device_type Tsukuba-BL-14A
_diffrn_measurement_method \w/2\q
_diffrn_radiation_type Synchrotron
_diffrn_radiation_wavelength .75044(5)
_diffrn_reflns_av_R_equivalents .025
_diffrn_reflns_av_sigmaI/netI .018
_diffrn_reflns_limit_h_max 39
_diffrn_reflns_limit_h_min -39
_diffrn_reflns_limit_k_max 0
_diffrn_reflns_limit_k_min -39
_diffrn_reflns_limit_l_max 12
_diffrn_reflns_limit_l_min -12
_diffrn_reflns_number 10732
_diffrn_reflns_reduction_process 'equatorial monochr Lp'
_diffrn_reflns_theta_full 36.5
_diffrn_reflns_theta_max 36.5
_diffrn_reflns_theta_min 2.45
_diffrn_standards_decay_% 0
_diffrn_standards_interval_count 194
_diffrn_standards_number 6
_exptl_absorpt_coefficient_mu 9.997
_exptl_absorpt_correction_T_max 0.720
_exptl_absorpt_correction_T_min 0.693
_exptl_absorpt_correction_type analytical
_exptl_absorpt_process_details '(Xtal3.7 ABSORB; Hall et al., 2000)'
_exptl_crystal_colour black
_exptl_crystal_density_diffrn 4.28
_exptl_crystal_density_method 'not measured'
_exptl_crystal_description Octahedron
_exptl_crystal_F_000 6120
_exptl_crystal_size_max 0.05
_exptl_crystal_size_mid 0.05
_exptl_crystal_size_min 0.05
_refine_diff_density_max 3.046
_refine_diff_density_min -.653
_refine_ls_extinction_method none
_refine_ls_goodness_of_fit_all 3.203
_refine_ls_goodness_of_fit_ref 3.203
_refine_ls_matrix_type full
_refine_ls_number_constraints 0
_refine_ls_number_parameters 146
_refine_ls_number_reflns 1549
_refine_ls_number_restraints 0
_refine_ls_R_factor_all .038
_refine_ls_R_factor_gt .038
_refine_ls_shift/su_max .0004
_refine_ls_shift/su_mean .00002
_refine_ls_structure_factor_coef F
_refine_ls_weighting_scheme sigma
_refine_ls_wR_factor_all .038
_refine_ls_wR_factor_ref .038
_reflns_number_gt 1557
_reflns_number_total 2642
_reflns_threshold_expression F>3\s(F)
_cod_original_sg_symbol_Hall '-f 2uv 2vw'
_cod_original_sg_symbol_H-M 'F d d d'
_cod_original_formula_sum 'Li1 Mn2 O4'
_cod_database_code 2203239
_amcsd_formula_title LiMn2O4

loop_
_space_group_symop_operation_xyz
+x,+y,+z
3/4-x,3/4-y,+z
+x,3/4-y,3/4-z
3/4-x,+y,3/4-z
-x,-y,-z
1/4+x,1/4+y,-z
-x,1/4+y,1/4+z
1/4+x,-y,1/4+z
+x,1/2+y,1/2+z
1/2+x,+y,1/2+z
1/2+x,1/2+y,+z
3/4-x,1/4-y,1/2+z
1/4-x,3/4-y,1/2+z
1/4-x,1/4-y,+z
+x,1/4-y,1/4-z
1/2+x,3/4-y,1/4-z
1/2+x,1/4-y,3/4-z
3/4-x,1/2+y,1/4-z
1/4-x,+y,1/4-z
1/4-x,1/2+y,3/4-z
-x,1/2-y,1/2-z
1/2-x,-y,1/2-z
1/2-x,1/2-y,-z
1/4+x,3/4+y,1/2-z
3/4+x,1/4+y,1/2-z
3/4+x,3/4+y,-z
-x,3/4+y,3/4+z
1/2-x,1/4+y,3/4+z
1/2-x,3/4+y,1/4+z
1/4+x,1/2-y,3/4+z
3/4+x,-y,3/4+z
3/4+x,1/2-y,1/4+z

loop_
_atom_site_label
_atom_site_fract_x
_atom_site_fract_y
_atom_site_fract_z
_atom_site_U_iso_or_equiv
_atom_site_adp_type
_atom_site_occupancy
Mn1 .25000 .25000 .50000 .0092(4) Uani 1.00000
Mn2 .08098(3) .08515(3) .50078(8) .0097(3) Uani 1.00000
Mn3 .08407(4) .33028(4) .24970(7) .0093(2) Uani 1.00000
Mn4 .25330(3) .16797(3) .24552(8) .0087(3) Uani 1.00000
Mn5 .16670(3) .24425(3) .24413(7) .0083(3) Uani 1.00000
Li1 .12500 .12500 .12500 .012(6) Uani 1.00000
Li2 .37500 .2125(4) .37500 .011(5) Uani 1.00000
Li3 .2057(4) .37500 .37500 .011(5) Uani 1.00000
Li4 .2904(3) .2941(4) .1238(7) .011(3) Uani 1.00000
O1 .17421(13) .16794(14) .2618(4) .0106(12) Uani 1.00000
O2 .07879(13) .00779(13) .4798(4) .0112(12) Uani 1.00000
O3 .07873(15) .33193(14) .4818(4) .0119(12) Uani 1.00000
O4 .25251(16) .17247(12) .4771(4) .0134(13) Uani 1.00000
O5 .00630(12) .00677(12) .2387(4) .0109(13) Uani 1.00000
O6 .25616(14) .09018(12) .2385(4) .0104(13) Uani 1.00000
O7 .16281(14) .32326(12) .2352(3) .0109(13) Uani 1.00000
O8 .09041(11) .24386(12) .2346(4) .0109(13) Uani 1.00000
O9 .08407(19) .16142(13) .5160(4) .0176(15) Uani 1.00000

loop_
_atom_site_aniso_label
_atom_site_aniso_U_11
_atom_site_aniso_U_22
_atom_site_aniso_U_33
_atom_site_aniso_U_12
_atom_site_aniso_U_13
_atom_site_aniso_U_23
Mn1 .0079(4) .0104(3) .0094(5) -.0008(3) -.0010(3) -.0007(3)
Mn2 .0095(3) .0117(3) .0080(3) -.0009(2) -.0010(2) -.0004(2)
Mn3 .0068(2) .0133(2) .0080(3) .0008(2) .0004(2) -.0007(2)
Mn4 .0069(3) .0112(2) .0081(3) .0001(2) .0004(2) .0002(3)
Mn5 .0061(3) .0104(2) .0083(3) .0005(2) -.0002(3) .0008(2)
Li1 .012(7) .020(7) .005(6) .00000 .00000 .00000
Li2 .008(4) .016(5) .008(4) .00000 -.002(4) .00000
Li3 .011(5) .016(5) .006(4) .00000 .00000 -.001(3)
Li4 .009(3) .014(3) .011(3) .000(2) -.002(3) .002(3)
O1 .0080(13) .0123(11) .0114(12) -.0010(10) .0015(10) -.0016(11)
O2 .0109(13) .0134(12) .0093(12) .0013(10) .0005(13) .0007(11)
O3 .0076(13) .0165(12) .0114(11) -.0004(11) .0018(12) .0007(12)
O4 .0150(14) .0139(13) .0114(13) .0031(12) -.0010(12) .0008(12)
O5 .0077(12) .0138(12) .0112(16) -.0005(10) -.0001(11) -.0024(11)
O6 .0075(13) .0121(12) .0115(14) -.0005(9) -.0012(11) .0000(11)
O7 .0075(13) .0139(13) .0113(13) .0005(11) .0007(11) -.0017(10)
O8 .0061(12) .0155(13) .0110(13) -.0018(9) -.0004(11) .0009(11)
O9 .0284(18) .0113(12) .0131(13) .0019(13) -.0028(15) -.0014(11)

loop_
_atom_type_symbol
_atom_type_scat_dispersion_real
_atom_type_scat_dispersion_imag
_atom_type_scat_source
Li -.00061 .000122 'IT Vol C. Table 6.1.1.4  Table 6.1.1.5'
Mn .307495 .806824 'IT Vol C. Table 6.1.1.4  Table 6.1.1.5'
O .009277 .006775 'IT Vol C. Table 6.1.1.4  Table 6.1.1.5'

loop_
_geom_angle_atom_site_label_1
_geom_angle_atom_site_label_2
_geom_angle_atom_site_label_3
_geom_angle_site_symmetry_1
_geom_angle_site_symmetry_2
_geom_angle_site_symmetry_3
_geom_angle
O2 Mn1 O4 11 2 2 85.73(15)
O2 Mn1 O5 11 2 11 80.60(12)
O2 Mn1 O2 11 2 '23 556' 180.0000
O2 Mn1 O4 11 2 '6 556' 94.27(15)
O2 Mn1 O5 11 2 '23 556' 99.40(12)
O4 Mn1 O5 2 2 11 80.12(13)
O4 Mn1 O2 2 2 '23 556' 94.27(15)
O4 Mn1 O4 2 2 '6 556' 180.0000
O4 Mn1 O5 2 2 '23 556' 99.88(13)
O5 Mn1 O2 11 2 '23 556' 99.40(12)
O5 Mn1 O4 11 2 '6 556' 99.88(13)
O5 Mn1 O5 11 2 '23 556' 180.0000
O2 Mn1 O4 '23 556' 2 '6 556' 85.73(15)
O2 Mn1 O5 '23 556' 2 '23 556' 80.60(12)
O4 Mn1 O5 '6 556' 2 '23 556' 80.12(13)
O1 Mn2 O2 2 11 11 82.55(14)
O1 Mn2 O4 2 11 2 80.72(14)
O1 Mn2 O9 2 11 2 97.24(14)
O1 Mn2 O9 2 11 11 96.16(14)
O1 Mn2 O9 2 11 '16 556' 178.50(17)
O2 Mn2 O4 11 11 2 82.72(13)
O2 Mn2 O9 11 11 2 94.23(14)
O2 Mn2 O9 11 11 11 178.50(15)
O2 Mn2 O9 11 11 '16 556' 97.73(14)
O4 Mn2 O9 2 11 2 176.51(13)
O4 Mn2 O9 2 11 11 97.84(16)
O4 Mn2 O9 2 11 '16 556' 97.84(17)
O9 Mn2 O9 2 11 11 85.17(17)
O9 Mn2 O9 2 11 '16 556' 84.21(16)
O9 Mn2 O9 11 11 '16 556' 83.58(14)
O3 Mn3 O6 '28 554' '22 565' 2 79.09(14)
O3 Mn3 O7 '28 554' '22 565' '8 565' 99.28(13)
O3 Mn3 O3 '28 554' '22 565' '22 565' 84.57(14)
O3 Mn3 O7 '28 554' '22 565' '22 565' 98.80(14)
O3 Mn3 O8 '28 554' '22 565' '22 565' 179.02(13)
O6 Mn3 O7 2 '22 565' '8 565' 95.77(14)
O6 Mn3 O3 2 '22 565' '22 565' 83.04(15)
O6 Mn3 O7 2 '22 565' '22 565' 177.76(14)
O6 Mn3 O8 2 '22 565' '22 565' 101.58(12)
O7 Mn3 O3 '8 565' '22 565' '22 565' 175.70(16)
O7 Mn3 O7 '8 565' '22 565' '22 565' 83.80(14)
O7 Mn3 O8 '8 565' '22 565' '22 565' 81.37(13)
O3 Mn3 O7 '22 565' '22 565' '22 565' 97.55(15)
O3 Mn3 O8 '22 565' '22 565' '22 565' 94.80(14)
O7 Mn3 O8 '22 565' '22 565' '22 565' 80.54(12)
O1 Mn4 O3 2 2 '28 554' 179.56(13)
O1 Mn4 O4 2 2 2 85.52(15)
O1 Mn4 O5 2 2 11 82.93(14)
O1 Mn4 O6 2 2 2 92.18(15)
O1 Mn4 O6 2 2 18 95.98(14)
O3 Mn4 O4 '28 554' 2 2 94.03(15)
O3 Mn4 O5 '28 554' 2 11 97.04(14)
O3 Mn4 O6 '28 554' 2 2 87.88(15)
O3 Mn4 O6 '28 554' 2 18 84.47(14)
O4 Mn4 O5 2 2 11 88.29(14)
O4 Mn4 O6 2 2 2 95.10(13)
O4 Mn4 O6 2 2 18 176.93(14)
O5 Mn4 O6 11 2 2 173.83(14)
O5 Mn4 O6 11 2 18 94.55(14)
O6 Mn4 O6 2 2 18 82.18(13)
O1 Mn5 O2 2 2 11 83.85(14)
O1 Mn5 O5 2 2 11 83.77(14)
O1 Mn5 O7 2 2 2 176.45(14)
O1 Mn5 O8 2 2 2 95.46(14)
O1 Mn5 O8 2 2 16 94.55(13)
O2 Mn5 O5 11 2 11 88.02(14)
O2 Mn5 O7 11 2 2 93.79(13)
O2 Mn5 O8 11 2 2 95.68(14)
O2 Mn5 O8 11 2 16 177.27(14)
O5 Mn5 O7 11 2 2 93.51(14)
O5 Mn5 O8 11 2 2 176.13(14)
O5 Mn5 O8 11 2 16 94.01(13)
O7 Mn5 O8 2 2 2 87.40(14)
O7 Mn5 O8 2 2 16 87.91(13)
O8 Mn5 O8 2 2 16 82.26(13)
O1 Li1 O1 2 2 11 110.62(13)
O1 Li1 O1 2 2 18 103.64(14)
O1 Li1 O1 2 2 16 114.33(14)
O1 Li1 O1 11 2 18 114.33(14)
O1 Li1 O1 11 2 16 103.64(14)
O1 Li1 O1 18 2 16 110.62(13)
O2 Li2 O3 11 '6 556' '16 556' 109.72(14)
O2 Li2 O3 11 '6 556' 2 107.02(13)
O2 Li2 O2 11 '6 556' '18 556' 111.3(5)
O3 Li2 O3 '16 556' '6 556' 2 112.1(5)
O3 Li2 O2 '16 556' '6 556' '18 556' 107.02(13)
O3 Li2 O2 2 '6 556' '18 556' 109.72(14)
O4 Li3 O7 2 '6 556' '6 556' 103.94(13)
O4 Li3 O7 2 '6 556' '8 565' 107.82(13)
O4 Li3 O4 2 '6 556' '18 556' 117.1(5)
O7 Li3 O7 '6 556' '6 556' '8 565' 116.8(5)
O7 Li3 O4 '6 556' '6 556' '18 556' 107.82(13)
O7 Li3 O4 '8 565' '6 556' '18 556' 103.94(13)
O5 Li4 O6 11 2 '30 554' 107.6(4)
O5 Li4 O8 11 2 '28 554' 110.3(5)
O5 Li4 O9 11 2 '28 554' 114.2(3)
O6 Li4 O8 '30 554' 2 '28 554' 109.1(3)
O6 Li4 O9 '30 554' 2 '28 554' 109.4(5)
O8 Li4 O9 '28 554' 2 '28 554' 106.1(4)

loop_
_geom_bond_atom_site_label_1
_geom_bond_atom_site_label_2
_geom_bond_site_symmetry_1
_geom_bond_site_symmetry_2
_geom_bond_distance
_geom_bond_publ_flag
Mn1 O2 2 11 1.967(3) y
Mn1 O4 2 2 1.939(3) y
Mn1 O5 2 11 2.155(3) y
Mn1 O2 2 '23 556' 1.967(3) y
Mn1 O4 2 '6 556' 1.939(3) y
Mn1 O5 2 '23 556' 2.155(3) y
Mn2 O1 11 2 1.966(3) y
Mn2 O2 11 11 1.933(3) y
Mn2 O4 11 2 2.085(4) y
Mn2 O9 11 2 2.108(5) y
Mn2 O9 11 11 1.904(3) y
Mn2 O9 11 '16 556' 1.915(3) y
Mn3 O3 '22 565' '28 554' 2.194(4) y
Mn3 O6 '22 565' 2 1.947(4) y
Mn3 O7 '22 565' '8 565' 1.936(3) y
Mn3 O3 '22 565' '22 565' 1.908(3) y
Mn3 O7 '22 565' '22 565' 1.961(4) y
Mn3 O8 '22 565' '22 565' 2.160(3) y
Mn4 O1 2 2 1.962(3) y
Mn4 O3 2 '28 554' 1.871(4) y
Mn4 O4 2 2 1.903(3) y
Mn4 O5 2 11 1.888(3) y
Mn4 O6 2 2 1.938(3) y
Mn4 O6 2 18 1.931(3) y
Mn5 O1 2 2 1.913(3) y
Mn5 O2 2 11 1.936(3) y
Mn5 O5 2 11 1.907(3) y
Mn5 O7 2 2 1.970(3) y
Mn5 O8 2 2 1.890(3) y
Mn5 O8 2 16 1.884(3) y
Li1 O1 2 2 1.971(3) y
Li1 O1 2 11 1.971(3) y
Li1 O1 2 18 1.971(3) y
Li1 O1 2 16 1.971(3) y
Li2 O2 '6 556' 11 2.000(6) y
Li2 O3 '6 556' '16 556' 1.978(6) y
Li2 O3 '6 556' 2 1.978(6) y
Li2 O2 '6 556' '18 556' 2.000(6) y
Li3 O4 '6 556' 2 1.984(6) y
Li3 O7 '6 556' '6 556' 2.024(6) y
Li3 O7 '6 556' '8 565' 2.024(6) y
Li3 O4 '6 556' '18 556' 1.984(6) y
Li4 O5 2 11 1.955(9) y
Li4 O6 2 '30 554' 1.968(8) y
Li4 O8 2 '28 554' 1.931(8) y
Li4 O9 2 '28 554' 1.938(8) y
O1 O2 2 11 2.572(5) ?
O1 O4 2 2 2.625(5) ?
O1 O5 2 11 2.550(5) ?
O1 O8 2 16 2.789(4) ?
O2 O4 11 2 2.657(5) ?
O2 O5 11 11 2.670(4) ?
O3 O4 '28 554' 2 2.761(5) ?
O3 O6 '28 554' 2 2.643(5) ?
O3 O3 '28 554' '22 565' 2.768(5) ?
O3 O6 '28 554' 18 2.556(5) ?
O4 O5 2 11 2.640(5) ?
O5 O8 11 16 2.772(4) ?
O6 O6 2 18 2.543(4) ?
O7 O8 2 2 2.668(4) ?
O7 O7 2 16 2.602(5) ?
O7 O8 2 16 2.675(4) ?
O8 O8 2 16 2.482(4) ?
O9 O9 2 11 2.719(6) ?
O9 O9 2 '18 556' 2.545(5) ?
O9 O9 2 '16 556' 2.702(6) ?

loop_
_cod_related_entry_id
_cod_related_entry_database
_cod_related_entry_code
1 AMCSD 0010421
